data_4120617
loop_
_publ_author_name
'Palasyuk, Andriy'
'Grin, Yuri'
'Miller, Gordon J.'

_publ_section_title
;
 Turning Gold into &quot;Diamond&quot;: A Family of Hexagonal Diamond-Type
 Au-Frameworks Interconnected by Triangular Clusters in the Sr-Al-Au
 System.
;
_journal_issue 8
_journal_name_full 'Journal of the American Chemical Society'
_journal_page_first 3108
_journal_paper_doi 10.1021/ja411150e
_journal_volume 136
_journal_year 2014
_chemical_formula_sum 'Al1.95 Au5.05 Sr'
_chemical_formula_weight 1126.41
_chemical_name_systematic
; 
 ? 
;
_space_group_IT_number 62
_symmetry_cell_setting orthorhombic
_symmetry_space_group_name_Hall '-P 2ac 2n'
_symmetry_space_group_name_H-M 'P n m a'
_atom_sites_solution_hydrogens none
_atom_sites_solution_primary direct
_atom_sites_solution_secondary difmap
_audit_creation_method SHELXL-97
_cell_angle_alpha 90.00
_cell_angle_beta 90.00
_cell_angle_gamma 90.00
_cell_formula_units_Z 4
_cell_length_a 8.9424(11)
_cell_length_b 7.2320(4)
_cell_length_c 9.9182(14)
_cell_measurement_reflns_used 3653
_cell_measurement_temperature 293(2)
_cell_measurement_theta_max 28.32
_cell_measurement_theta_min 3.07
_cell_volume 641.42(13)
_computing_cell_refinement 'Bruker SMART'
_computing_data_collection 'Bruker SMART'
_computing_data_reduction 'Bruker SAINT'
_computing_molecular_graphics 'Bruker SHELXTL'
_computing_publication_material 'Bruker SHELXTL'
_computing_structure_refinement 'SHELXL-97 (Sheldrick, 1997)'
_computing_structure_solution 'SHELXS-97 (Sheldrick, 1990)'
_diffrn_ambient_temperature 293(2)
_diffrn_measured_fraction_theta_full 0.996
_diffrn_measured_fraction_theta_max 0.996
_diffrn_measurement_device_type 'CCD area detector'
_diffrn_measurement_method 'phi and omega scans'
_diffrn_radiation_monochromator graphite
_diffrn_radiation_source 'fine-focus sealed tube'
_diffrn_radiation_type MoK\a
_diffrn_radiation_wavelength 0.71073
_diffrn_reflns_av_R_equivalents 0.0558
_diffrn_reflns_av_sigmaI/netI 0.0336
_diffrn_reflns_limit_h_max 11
_diffrn_reflns_limit_h_min -11
_diffrn_reflns_limit_k_max 9
_diffrn_reflns_limit_k_min -9
_diffrn_reflns_limit_l_max 13
_diffrn_reflns_limit_l_min -13
_diffrn_reflns_number 3653
_diffrn_reflns_theta_full 28.32
_diffrn_reflns_theta_max 28.32
_diffrn_reflns_theta_min 3.07
_exptl_absorpt_coefficient_mu 123.51
_exptl_absorpt_correction_T_max 0.4478
_exptl_absorpt_correction_T_min 0.1203
_exptl_absorpt_correction_type empirical
_exptl_crystal_colour silver
_exptl_crystal_density_diffrn 11.75
_exptl_crystal_density_meas ?
_exptl_crystal_density_method 'not measured'
_exptl_crystal_description irregular
_exptl_crystal_F_000 918
_exptl_crystal_size_max 0.10
_exptl_crystal_size_mid 0.08
_exptl_crystal_size_min 0.05
_refine_diff_density_max 1.768
_refine_diff_density_min -1.667
_refine_diff_density_rms 0.407
_refine_ls_extinction_coef 0.00244(9)
_refine_ls_extinction_expression Fc^*^=kFc[1+0.001xFc^2^\l^3^/sin(2\q)]^-1/4^
_refine_ls_extinction_method SHELXL
_refine_ls_goodness_of_fit_ref 1.121
_refine_ls_hydrogen_treatment none
_refine_ls_matrix_type full
_refine_ls_number_parameters 41
_refine_ls_number_reflns 841
_refine_ls_number_restraints 0
_refine_ls_restrained_S_all 1.121
_refine_ls_R_factor_all 0.0223
_refine_ls_R_factor_gt 0.0193
_refine_ls_shift/su_max 0.000
_refine_ls_shift/su_mean 0.000
_refine_ls_structure_factor_coef Fsqd
_refine_ls_weighting_details 'calc w=1/[\s^2^(Fo^2^)+(0.0150P)^2^+0.0000P] where P=(Fo^2^+2Fc^2^)/3'
_refine_ls_weighting_scheme calc
_refine_ls_wR_factor_gt 0.0448
_refine_ls_wR_factor_ref 0.0457
_reflns_number_gt 835
_reflns_number_total 841
_reflns_threshold_expression >2sigma(I)
_cod_data_source_file ja411150e_si_002.cif
_cod_data_source_block SrAu5.05(1)Al1.95
_cod_depositor_comments
;
The following automatic conversions were performed:

'_exptl_crystal_density_meas' value 'not measured' was changed to '?'
- the value is perceived as not measured.

Automatic conversion script
Id: cif_fix_values 3008 2015-01-20 13:52:24Z robertas 
;
_cod_original_sg_symbol_H-M Pnma
_cod_database_code 4120617

loop_
_symmetry_equiv_pos_as_xyz
'x, y, z'
'-x+1/2, -y, z+1/2'
'-x, y+1/2, -z'
'x+1/2, -y+1/2, -z+1/2'
'-x, -y, -z'
'x-1/2, y, -z-1/2'
'x, -y-1/2, z'
'-x-1/2, y-1/2, z-1/2'

loop_
_atom_site_label
_atom_site_type_symbol
_atom_site_fract_x
_atom_site_fract_y
_atom_site_fract_z
_atom_site_U_iso_or_equiv
_atom_site_adp_type
_atom_site_occupancy
_atom_site_symmetry_multiplicity
_atom_site_calc_flag
_atom_site_refinement_flags
Sr Sr 0.25402(19) 0.2500 0.62429(16) 0.0105(4) Uani 1 2 d S
Au1 Au 0.05381(6) 0.03935(7) 0.36424(5) 0.0101(2) Uani 1 1 d .
Au2 Au 0.89164(6) 0.94359(7) 0.10215(5) 0.0095(2) Uani 1 1 d .
Au3 Au 0.29654(8) 0.2500 0.24296(7) 0.0096(3) Uani 1 2 d S
Au4 Au 0.1502(5) 0.7500 0.4853(4) 0.0112(17) Uani 0.052(4) 2 d SP
Al4 Al 0.1502(5) 0.7500 0.4853(4) 0.0112(17) Uani 0.948(4) 2 d SP
Al Al 0.0525(6) 0.2500 0.1192(6) 0.010 Uani 1 2 d S

loop_
_atom_site_aniso_label
_atom_site_aniso_U_11
_atom_site_aniso_U_22
_atom_site_aniso_U_33
_atom_site_aniso_U_23
_atom_site_aniso_U_13
_atom_site_aniso_U_12
Sr 0.0092(10) 0.0140(10) 0.0081(10) 0.000 0.0020(7) 0.000
Au1 0.0101(3) 0.0110(4) 0.0092(4) 0.0028(2) 0.0005(2) 0.0010(2)
Au2 0.0124(4) 0.0068(3) 0.0091(3) -0.0009(2) 0.0015(2) -0.0015(2)
Au3 0.0056(4) 0.0139(4) 0.0092(5) 0.000 -0.0013(3) 0.000
Au4 0.013(3) 0.014(3) 0.007(3) 0.000 -0.0019(19) 0.000
Al4 0.013(3) 0.014(3) 0.007(3) 0.000 -0.0019(19) 0.000
Al 0.006 0.016 0.008 0.000 0.003 0.000

loop_
_atom_type_symbol
_atom_type_description
_atom_type_scat_dispersion_real
_atom_type_scat_dispersion_imag
_atom_type_scat_source
Al Al 0.0645 0.0514 'International Tables Vol C Tables 4.2.6.8 and 6.1.1.4'
Sr Sr -1.5307 3.2498 'International Tables Vol C Tables 4.2.6.8 and 6.1.1.4'
Au Au -2.0133 8.8022 'International Tables Vol C Tables 4.2.6.8 and 6.1.1.4'

loop_
_geom_angle_atom_site_label_1
_geom_angle_atom_site_label_2
_geom_angle_atom_site_label_3
_geom_angle
_geom_angle_site_symmetry_1
_geom_angle_site_symmetry_3
Au2 Sr Au2 49.89(3) 3_646 5_666
Au2 Sr Au2 163.87(4) 3_646 6_546
Au2 Sr Au2 114.122(10) 5_666 6_546
Au2 Sr Au2 114.122(11) 3_646 4_465
Au2 Sr Au2 163.87(4) 5_666 4_465
Au2 Sr Au2 81.74(4) 6_546 4_465
Au2 Sr Au1 85.18(4) 3_646 5_556
Au2 Sr Au1 53.54(2) 5_666 5_556
Au2 Sr Au1 85.13(2) 6_546 5_556
Au2 Sr Au1 134.97(5) 4_465 5_556
Au2 Sr Au1 53.54(2) 3_646 3_556
Au2 Sr Au1 85.18(4) 5_666 3_556
Au2 Sr Au1 134.97(5) 6_546 3_556
Au2 Sr Au1 85.13(2) 4_465 3_556
Au1 Sr Au1 74.43(4) 5_556 3_556
Au2 Sr Au2 103.87(4) 3_646 8_756
Au2 Sr Au2 125.45(5) 5_666 8_756
Au2 Sr Au2 83.70(4) 6_546 8_756
Au2 Sr Au2 50.39(2) 4_465 8_756
Au1 Sr Au2 166.50(3) 5_556 8_756
Au1 Sr Au2 118.977(14) 3_556 8_756
Au2 Sr Au2 125.45(5) 3_646 2_665
Au2 Sr Au2 103.87(4) 5_666 2_665
Au2 Sr Au2 50.39(2) 6_546 2_665
Au2 Sr Au2 83.70(4) 4_465 2_665
Au1 Sr Au2 118.977(14) 5_556 2_665
Au1 Sr Au2 166.50(3) 3_556 2_665
Au2 Sr Au2 47.57(3) 8_756 2_665
Au2 Sr Au1 125.94(5) 3_646 .
Au2 Sr Au1 102.63(4) 5_666 .
Au2 Sr Au1 53.89(2) 6_546 .
Au2 Sr Au1 88.96(4) 4_465 .
Au1 Sr Au1 49.61(2) 5_556 .
Au1 Sr Au1 83.12(4) 3_556 .
Au2 Sr Au1 126.70(5) 8_756 .
Au2 Sr Au1 104.21(3) 2_665 .
Au2 Sr Au1 102.63(4) 3_646 7_565
Au2 Sr Au1 125.94(5) 5_666 7_565
Au2 Sr Au1 88.96(4) 6_546 7_565
Au2 Sr Au1 53.89(2) 4_465 7_565
Au1 Sr Au1 83.12(4) 5_556 7_565
Au1 Sr Au1 49.61(2) 3_556 7_565
Au2 Sr Au1 104.21(3) 8_756 7_565
Au2 Sr Au1 126.70(5) 2_665 7_565
Au1 Sr Au1 51.77(3) . 7_565
Au2 Sr Al 147.07(7) 3_646 6_656
Au2 Sr Al 147.07(7) 5_666 6_656
Au2 Sr Al 44.41(4) 6_546 6_656
Au2 Sr Al 44.41(4) 4_465 6_656
Au1 Sr Al 127.74(7) 5_556 6_656
Au1 Sr Al 127.74(7) 3_556 6_656
Au2 Sr Al 44.00(7) 8_756 6_656
Au2 Sr Al 44.00(7) 2_665 6_656
Au1 Sr Al 83.37(9) . 6_656
Au1 Sr Al 83.37(9) 7_565 6_656
Au2 Sr Au1 53.32(2) 3_646 8_666
Au2 Sr Au1 83.82(4) 5_666 8_666
Au2 Sr Au1 130.12(5) 6_546 8_666
Au2 Sr Au1 83.38(3) 4_465 8_666
Au1 Sr Au1 135.13(5) 5_556 8_666
Au1 Sr Au1 90.37(2) 3_556 8_666
Au2 Sr Au1 51.13(2) 8_756 8_666
Au2 Sr Au1 80.83(4) 2_665 8_666
Au1 Sr Au1 170.36(3) . 8_666
Au1 Sr Au1 118.625(9) 7_565 8_666
Al Sr Au1 95.13(8) 6_656 8_666
Al4 Au1 Au4 0.0 1_545 1_545
Al4 Au1 Al4 114.39(7) 1_545 5_566
Au4 Au1 Al4 114.39(7) 1_545 5_566
Al4 Au1 Au4 114.39(7) 1_545 5_566
Au4 Au1 Au4 114.39(7) 1_545 5_566
Al4 Au1 Au4 0.00(13) 5_566 5_566
Al4 Au1 Al 146.33(12) 1_545 .
Au4 Au1 Al 146.33(12) 1_545 .
Al4 Au1 Al 99.19(10) 5_566 .
Au4 Au1 Al 99.19(10) 5_566 .
Al4 Au1 Au3 111.72(10) 1_545 .
Au4 Au1 Au3 111.72(10) 1_545 .
Al4 Au1 Au3 114.85(5) 5_566 .
Au4 Au1 Au3 114.85(5) 5_566 .
Al Au1 Au3 51.33(10) . .
Al4 Au1 Au1 61.24(9) 1_545 5_556
Au4 Au1 Au1 61.24(9) 1_545 5_556
Al4 Au1 Au1 53.15(7) 5_566 5_556
Au4 Au1 Au1 53.15(7) 5_566 5_556
Al Au1 Au1 152.23(9) . 5_556
Au3 Au1 Au1 136.85(3) . 5_556
Al4 Au1 Au3 148.33(9) 1_545 6_556
Au4 Au1 Au3 148.33(9) 1_545 6_556
Al4 Au1 Au3 53.55(8) 5_566 6_556
Au4 Au1 Au3 53.55(8) 5_566 6_556
Al Au1 Au3 54.45(10) . 6_556
Au3 Au1 Au3 99.316(17) . 6_556
Au1 Au1 Au3 100.13(3) 5_556 6_556
Al4 Au1 Au1 144.77(8) 1_545 7_565
Au4 Au1 Au1 144.77(8) 1_545 7_565
Al4 Au1 Au1 57.12(5) 5_566 7_565
Au4 Au1 Au1 57.12(5) 5_566 7_565
Al Au1 Au1 57.92(6) . 7_565
Au3 Au1 Au1 58.454(13) . 7_565
Au1 Au1 Au1 101.25(2) 5_556 7_565
Au3 Au1 Au1 58.989(12) 6_556 7_565
Al4 Au1 Au2 111.91(8) 1_545 1_445
Au4 Au1 Au2 111.91(8) 1_545 1_445
Al4 Au1 Au2 105.48(9) 5_566 1_445
Au4 Au1 Au2 105.48(9) 5_566 1_445
Al Au1 Au2 52.97(8) . 1_445
Au3 Au1 Au2 96.95(2) . 1_445
Au1 Au1 Au2 125.78(3) 5_556 1_445
Au3 Au1 Au2 56.064(17) 6_556 1_445
Au1 Au1 Au2 103.097(15) 7_565 1_445
Al4 Au1 Au2 56.11(9) 1_545 6_546
Au4 Au1 Au2 56.11(9) 1_545 6_546
Al4 Au1 Au2 133.92(9) 5_566 6_546
Au4 Au1 Au2 133.92(9) 5_566 6_546
Al Au1 Au2 102.27(11) . 6_546
Au3 Au1 Au2 55.805(18) . 6_546
Au1 Au1 Au2 100.24(3) 5_556 6_546
Au3 Au1 Au2 155.08(2) 6_556 6_546
Au1 Au1 Au2 102.835(15) 7_565 6_546
Au2 Au1 Au2 120.03(2) 1_445 6_546
Al4 Au1 Sr 76.01(9) 1_545 5_556
Au4 Au1 Sr 76.01(9) 1_545 5_556
Al4 Au1 Sr 78.09(7) 5_566 5_556
Au4 Au1 Sr 78.09(7) 5_566 5_556
Al Au1 Sr 110.23(10) . 5_556
Au3 Au1 Sr 157.39(3) . 5_556
Au1 Au1 Sr 65.73(3) 5_556 5_556
Au3 Au1 Sr 72.81(3) 6_556 5_556
Au1 Au1 Sr 127.22(2) 7_565 5_556
Au2 Au1 Sr 60.88(3) 1_445 5_556
Au2 Au1 Sr 129.29(3) 6_546 5_556
Al Au2 Al 113.11(8) 1_665 5_665
Al Au2 Al4 152.13(12) 1_665 6_656
Al Au2 Al4 67.24(14) 5_665 6_656
Al Au2 Au4 152.13(12) 1_665 6_656
Al Au2 Au4 67.24(14) 5_665 6_656
Al4 Au2 Au4 0.00(11) 6_656 6_656
Al Au2 Au2 146.83(10) 1_665 7_575
Al Au2 Au2 58.12(6) 5_665 7_575
Al4 Au2 Au2 58.96(5) 6_656 7_575
Au4 Au2 Au2 58.96(5) 6_656 7_575
Al Au2 Au3 58.18(11) 1_665 6_666
Al Au2 Au3 157.00(8) 5_665 6_666
Al4 Au2 Au3 109.78(7) 6_656 6_666
Au4 Au2 Au3 109.78(7) 6_656 6_666
Au2 Au2 Au3 141.608(15) 7_575 6_666
Al Au2 Au2 56.62(12) 1_665 5_775
Al Au2 Au2 56.49(9) 5_665 5_775
Al4 Au2 Au2 116.76(9) 6_656 5_775
Au4 Au2 Au2 116.76(9) 6_656 5_775
Au2 Au2 Au2 106.22(2) 7_575 5_775
Au3 Au2 Au2 110.96(3) 6_666 5_775
Al Au2 Au1 59.88(12) 1_665 1_665
Al Au2 Au1 137.27(12) 5_665 1_665
Al4 Au2 Au1 139.97(9) 6_656 1_665
Au4 Au2 Au1 139.97(9) 6_656 1_665
Au2 Au2 Au1 103.097(15) 7_575 1_665
Au3 Au2 Au1 60.20(2) 6_666 1_665
Au2 Au2 Au1 102.24(3) 5_775 1_665
Al Au2 Au1 109.50(10) 1_665 6_666
Al Au2 Au1 112.86(12) 5_665 6_666
Al4 Au2 Au1 51.54(7) 6_656 6_666
Au4 Au2 Au1 51.54(7) 6_656 6_666
Au2 Au2 Au1 102.835(15) 7_575 6_666
Au3 Au2 Au1 58.418(19) 6_666 6_666
Au2 Au2 Au1 130.94(3) 5_775 6_666
Au1 Au2 Au1 108.58(2) 1_665 6_666
Al Au2 Sr 120.94(12) 1_665 5_666
Al Au2 Sr 121.87(7) 5_665 5_666
Al4 Au2 Sr 74.42(9) 6_656 5_666
Au4 Au2 Sr 74.42(9) 6_656 5_666
Au2 Au2 Sr 65.053(15) 7_575 5_666
Au3 Au2 Sr 76.61(2) 6_666 5_666
Au2 Au2 Sr 160.99(4) 5_775 5_666
Au1 Au2 Sr 65.58(3) 1_665 5_666
Au1 Au2 Sr 68.04(3) 6_666 5_666
Al Au2 Sr 72.06(11) 1_665 6_666
Al Au2 Sr 82.24(9) 5_665 6_666
Al4 Au2 Sr 80.60(6) 6_656 6_666
Au4 Au2 Sr 80.60(6) 6_656 6_666
Au2 Au2 Sr 130.87(2) 7_575 6_666
Au3 Au2 Sr 74.82(3) 6_666 6_666
Au2 Au2 Sr 66.31(4) 5_775 6_666
Au1 Au2 Sr 126.03(3) 1_665 6_666
Au1 Au2 Sr 64.75(3) 6_666 6_666
Sr Au2 Sr 132.49(2) 5_666 6_666
Al Au2 Sr 80.65(10) 1_665 2_664
Al Au2 Sr 70.57(12) 5_665 2_664
Al4 Au2 Sr 122.55(6) 6_656 2_664
Au4 Au2 Sr 122.55(6) 6_656 2_664
Au2 Au2 Sr 66.213(15) 7_575 2_664
Au3 Au2 Sr 123.80(3) 6_666 2_664
Au2 Au2 Sr 63.30(3) 5_775 2_664
Au1 Au2 Sr 66.70(3) 1_665 2_664
Au1 Au2 Sr 165.36(3) 6_666 2_664
Sr Au2 Sr 97.84(3) 5_666 2_664
Sr Au2 Sr 129.61(2) 6_666 2_664
Al Au3 Al4 71.20(16) . 2_564
Al Au3 Au4 71.20(16) . 2_564
Al4 Au3 Au4 0.00(3) 2_564 2_564
Al Au3 Al 178.51(12) . 6_656
Al4 Au3 Al 110.30(16) 2_564 6_656
Au4 Au3 Al 110.30(16) 2_564 6_656
Al Au3 Au2 121.91(5) . 4_465
Al4 Au3 Au2 118.62(5) 2_564 4_465
Au4 Au3 Au2 118.62(5) 2_564 4_465
Al Au3 Au2 57.53(5) 6_656 4_465
Al Au3 Au2 121.91(5) . 6_546
Al4 Au3 Au2 118.62(5) 2_564 6_546
Au4 Au3 Au2 118.62(5) 2_564 6_546
Al Au3 Au2 57.53(5) 6_656 6_546
Au2 Au3 Au2 103.22(3) 4_465 6_546
Al Au3 Au1 63.44(10) . .
Al4 Au3 Au1 122.86(8) 2_564 .
Au4 Au3 Au1 122.86(8) 2_564 .
Al Au3 Au1 115.35(10) 6_656 .
Au2 Au3 Au1 114.19(3) 4_465 .
Au2 Au3 Au1 65.777(18) 6_546 .
Al Au3 Au1 63.44(10) . 7_565
Al4 Au3 Au1 122.86(8) 2_564 7_565
Au4 Au3 Au1 122.86(8) 2_564 7_565
Al Au3 Au1 115.35(10) 6_656 7_565
Au2 Au3 Au1 65.777(18) 4_465 7_565
Au2 Au3 Au1 114.19(3) 6_546 7_565
Au1 Au3 Au1 63.09(3) . 7_565
Al Au3 Au1 120.12(10) . 4
Al4 Au3 Au1 60.26(8) 2_564 4
Au4 Au3 Au1 60.26(8) 2_564 4
Al Au3 Au1 61.09(10) 6_656 4
Au2 Au3 Au1 63.740(18) 4_465 4
Au2 Au3 Au1 111.42(3) 6_546 4
Au1 Au3 Au1 176.38(3) . 4
Au1 Au3 Au1 117.318(19) 7_565 4
Al Au3 Au1 120.12(10) . 6_656
Al4 Au3 Au1 60.26(8) 2_564 6_656
Au4 Au3 Au1 60.26(8) 2_564 6_656
Al Au3 Au1 61.09(10) 6_656 6_656
Au2 Au3 Au1 111.42(3) 4_465 6_656
Au2 Au3 Au1 63.740(18) 6_546 6_656
Au1 Au3 Au1 117.318(19) . 6_656
Au1 Au3 Au1 176.38(3) 7_565 6_656
Au1 Au3 Au1 62.02(2) 4 6_656
Al Au3 Sr 113.62(13) . .
Al4 Au3 Sr 175.18(10) 2_564 .
Au4 Au3 Sr 175.18(10) 2_564 .
Al Au3 Sr 64.89(12) 6_656 .
Au2 Au3 Sr 59.30(2) 4_465 .
Au2 Au3 Sr 59.30(2) 6_546 .
Au1 Au3 Sr 60.95(3) . .
Au1 Au3 Sr 60.95(3) 7_565 .
Au1 Au3 Sr 115.82(3) 4 .
Au1 Au3 Sr 115.82(3) 6_656 .
Al Au3 Sr 75.31(4) . 2_554
Al4 Au3 Sr 73.71(3) 2_564 2_554
Au4 Au3 Sr 73.71(3) 2_564 2_554
Al Au3 Sr 105.01(4) 6_656 2_554
Au2 Au3 Sr 160.49(3) 4_465 2_554
Au2 Au3 Sr 57.48(3) 6_546 2_554
Au1 Au3 Sr 62.93(3) . 2_554
Au1 Au3 Sr 122.21(3) 7_565 2_554
Au1 Au3 Sr 117.89(3) 4 2_554
Au1 Au3 Sr 59.66(3) 6_656 2_554
Sr Au3 Sr 107.10(3) . 2_554
Au1 Au4 Au1 109.54(15) 7_565 1_565
Au1 Au4 Au3 121.49(9) 7_565 2_565
Au1 Au4 Au3 121.48(9) 1_565 2_565
Au1 Au4 Au2 122.62(15) 7_565 6_556
Au1 Au4 Au2 72.35(7) 1_565 6_556
Au3 Au4 Au2 99.68(13) 2_565 6_556
Au1 Au4 Au2 72.35(7) 7_565 4_465
Au1 Au4 Au2 122.62(15) 1_565 4_465
Au3 Au4 Au2 99.68(13) 2_565 4_465
Au2 Au4 Au2 62.07(10) 6_556 4_465
Au1 Au4 Au1 65.61(7) 7_565 3_556
Au1 Au4 Au1 118.29(15) 1_565 3_556
Au3 Au4 Au1 66.19(9) 2_565 3_556
Au2 Au4 Au1 165.13(17) 6_556 3_556
Au2 Au4 Au1 114.00(4) 4_465 3_556
Au1 Au4 Au1 118.29(15) 7_565 5_566
Au1 Au4 Au1 65.61(7) 1_565 5_566
Au3 Au4 Au1 66.19(9) 2_565 5_566
Au2 Au4 Au1 114.00(4) 6_556 5_566
Au2 Au4 Au1 165.13(17) 4_465 5_566
Au1 Au4 Au1 65.75(10) 3_556 5_566
Au1 Au4 Al 120.69(10) 7_565 2_565
Au1 Au4 Al 120.69(10) 1_565 2_565
Au3 Au4 Al 52.90(13) 2_565 2_565
Au2 Au4 Al 55.35(11) 6_556 2_565
Au2 Au4 Al 55.35(11) 4_465 2_565
Au1 Au4 Al 110.11(15) 3_556 2_565
Au1 Au4 Al 110.11(15) 5_566 2_565
Au1 Au4 Sr 67.83(9) 7_565 2_564
Au1 Au4 Sr 67.83(9) 1_565 2_564
Au3 Au4 Sr 155.99(16) 2_565 2_564
Au2 Au4 Sr 60.30(8) 6_556 2_564
Au2 Au4 Sr 60.30(8) 4_465 2_564
Au1 Au4 Sr 131.95(11) 3_556 2_564
Au1 Au4 Sr 131.95(11) 5_566 2_564
Al Au4 Sr 103.09(16) 2_565 2_564
Au1 Au4 Sr 62.80(9) 7_565 5_566
Au1 Au4 Sr 62.80(9) 1_565 5_566
Au3 Au4 Sr 117.29(14) 2_565 5_566
Au2 Au4 Sr 132.03(11) 6_556 5_566
Au2 Au4 Sr 132.03(11) 4_465 5_566
Au1 Au4 Sr 62.01(8) 3_556 5_566
Au1 Au4 Sr 62.01(8) 5_566 5_566
Al Au4 Sr 170.18(18) 2_565 5_566
Sr Au4 Sr 86.72(9) 2_564 5_566
Au1 Au4 Sr 169.43(13) 7_565 1_565
Au1 Au4 Sr 59.91(3) 1_565 1_565
Au3 Au4 Sr 67.46(6) 2_565 1_565
Au2 Au4 Sr 57.09(4) 6_556 1_565
Au2 Au4 Sr 113.18(12) 4_465 1_565
Au1 Au4 Sr 117.42(12) 3_556 1_565
Au1 Au4 Sr 58.28(4) 5_566 1_565
Al Au4 Sr 68.68(7) 2_565 1_565
Sr Au4 Sr 106.42(7) 2_564 1_565
Sr Au4 Sr 108.85(7) 5_566 1_565
Au1 Au4 Sr 59.91(3) 7_565 .
Au1 Au4 Sr 169.43(13) 1_565 .
Au3 Au4 Sr 67.46(6) 2_565 .
Au2 Au4 Sr 113.18(12) 6_556 .
Au2 Au4 Sr 57.09(4) 4_465 .
Au1 Au4 Sr 58.28(4) 3_556 .
Au1 Au4 Sr 117.42(12) 5_566 .
Al Au4 Sr 68.68(7) 2_565 .
Sr Au4 Sr 106.42(7) 2_564 .
Sr Au4 Sr 108.85(7) 5_566 .
Sr Au4 Sr 130.62(12) 1_565 .
Au3 Al Au2 120.32(11) . 1_445
Au3 Al Au2 120.32(11) . 7_475
Au2 Al Au2 113.66(19) 1_445 7_475
Au3 Al Au2 103.99(17) . 5_665
Au2 Al Au2 66.89(8) 1_445 5_665
Au2 Al Au2 119.4(2) 7_475 5_665
Au3 Al Au2 103.99(17) . 3_645
Au2 Al Au2 119.4(2) 1_445 3_645
Au2 Al Au2 66.89(8) 7_475 3_645
Au2 Al Au2 63.75(13) 5_665 3_645
Au3 Al Au3 119.8(2) . 6_556
Au2 Al Au3 64.29(11) 1_445 6_556
Au2 Al Au3 64.29(11) 7_475 6_556
Au2 Al Au3 125.90(17) 5_665 6_556
Au2 Al Au3 125.90(17) 3_645 6_556
Au3 Al Au1 65.23(12) . 7_565
Au2 Al Au1 120.05(19) 1_445 7_565
Au2 Al Au1 67.15(8) 7_475 7_565
Au2 Al Au1 168.9(2) 5_665 7_565
Au2 Al Au1 114.86(4) 3_645 7_565
Au3 Al Au1 64.47(11) 6_556 7_565
Au3 Al Au1 65.23(12) . .
Au2 Al Au1 67.15(8) 1_445 .
Au2 Al Au1 120.05(19) 7_475 .
Au2 Al Au1 114.86(4) 5_665 .
Au2 Al Au1 168.9(2) 3_645 .
Au3 Al Au1 64.47(11) 6_556 .
Au1 Al Au1 64.16(12) 7_565 .
Au3 Al Al4 55.91(13) . 2_564
Au2 Al Al4 117.23(12) 1_445 2_564
Au2 Al Al4 117.23(12) 7_475 2_564
Au2 Al Al4 57.41(12) 5_665 2_564
Au2 Al Al4 57.41(12) 3_645 2_564
Au3 Al Al4 175.7(2) 6_556 2_564
Au1 Al Al4 112.02(17) 7_565 2_564
Au1 Al Al4 112.02(17) . 2_564
Au3 Al Au4 55.91(13) . 2_564
Au2 Al Au4 117.23(12) 1_445 2_564
Au2 Al Au4 117.23(12) 7_475 2_564
Au2 Al Au4 57.41(12) 5_665 2_564
Au2 Al Au4 57.41(12) 3_645 2_564
Au3 Al Au4 175.7(2) 6_556 2_564
Au1 Al Au4 112.02(17) 7_565 2_564
Au1 Al Au4 112.02(17) . 2_564
Al4 Al Au4 0.00(16) 2_564 2_564
Au3 Al Sr 167.2(2) . 6_556
Au2 Al Sr 63.53(11) 1_445 6_556
Au2 Al Sr 63.53(11) 7_475 6_556
Au2 Al Sr 65.43(12) 5_665 6_556
Au2 Al Sr 65.43(12) 3_645 6_556
Au3 Al Sr 72.99(13) 6_556 6_556
Au1 Al Sr 124.86(14) 7_565 6_556
Au1 Al Sr 124.86(14) . 6_556
Al4 Al Sr 111.32(19) 2_564 6_556
Au4 Al Sr 111.32(19) 2_564 6_556

loop_
_geom_bond_atom_site_label_1
_geom_bond_atom_site_label_2
_geom_bond_distance
_geom_bond_site_symmetry_2
Sr Au2 3.3194(16) 3_646
Sr Au2 3.3194(16) 5_666
Sr Au2 3.3866(14) 6_546
Sr Au2 3.3866(14) 4_465
Sr Au1 3.4597(15) 5_556
Sr Au1 3.4597(15) 3_556
Sr Au2 3.4711(17) 8_756
Sr Au2 3.4711(17) 2_665
Sr Au1 3.4898(16) .
Sr Au1 3.4898(16) 7_565
Sr Al 3.599(6) 6_656
Sr Au1 3.6049(15) 8_666
Au1 Al4 2.562(2) 1_545
Au1 Au4 2.562(2) 1_545
Au1 Al4 2.807(4) 5_566
Au1 Au4 2.807(4) 5_566
Au1 Al 2.869(5) .
Au1 Au3 2.9119(8) .
Au1 Au1 2.9159(10) 5_556
Au1 Au3 2.9570(8) 6_556
Au1 Au1 3.0469(10) 7_565
Au1 Au2 3.0560(8) 1_445
Au1 Au2 3.1172(8) 6_546
Au1 Sr 3.4597(15) 5_556
Au2 Al 2.647(3) 1_665
Au2 Al 2.651(5) 5_665
Au2 Al4 2.715(4) 6_656
Au2 Au4 2.715(4) 6_656
Au2 Au2 2.8001(11) 7_575
Au2 Au3 2.8273(7) 6_666
Au2 Au2 2.9203(10) 5_775
Au2 Au1 3.0560(8) 1_665
Au2 Au1 3.1172(8) 6_666
Au2 Sr 3.3194(16) 5_666
Au2 Sr 3.3866(14) 6_666
Au2 Sr 3.4711(17) 2_664
Au3 Al 2.504(5) .
Au3 Al4 2.600(4) 2_564
Au3 Au4 2.600(4) 2_564
Au3 Al 2.666(5) 6_656
Au3 Au2 2.8273(7) 4_465
Au3 Au2 2.8273(7) 6_546
Au3 Au1 2.9119(8) 7_565
Au3 Au1 2.9570(8) 4
Au3 Au1 2.9570(8) 6_656
Au3 Sr 3.8295(6) 2_554
Au4 Au1 2.562(2) 7_565
Au4 Au1 2.562(2) 1_565
Au4 Au3 2.600(4) 2_565
Au4 Au2 2.715(4) 6_556
Au4 Au2 2.715(4) 4_465
Au4 Au1 2.807(4) 3_556
Au4 Au1 2.807(4) 5_566
Au4 Al 2.972(7) 2_565
Au4 Sr 3.681(5) 2_564
Au4 Sr 3.774(5) 5_566
Au4 Sr 3.9798(19) 1_565
Al Au2 2.647(3) 1_445
Al Au2 2.647(3) 7_475
Al Au2 2.651(5) 5_665
Al Au2 2.651(5) 3_645
Al Au3 2.666(5) 6_556
Al Au1 2.869(5) 7_565
Al Al4 2.972(7) 2_564
Al Au4 2.972(7) 2_564
Al Sr 3.599(6) 6_556
